data_4323086
loop_
_publ_author_name
'Robert Lam'
'Arthur Mar'

_publ_section_title
;
 Ternary Arsenide Ba0.8Hf12As17.7, a Variant of the Cr12P7 Structure Type
 with Inserted Arsenic Ribbons
;
_journal_name_full 'Inorganic Chemistry'
_journal_page_first 5364
_journal_page_last 5368
_journal_paper_doi 10.1021/ic980545i
_journal_volume 37
_journal_year 1998
_chemical_formula_sum 'As17.7 Ba0.8 Hf12'
_chemical_formula_weight 3577.85
_chemical_name_common 'barium hafnium arsenide'
_chemical_name_systematic
; 
 ? 
;
_space_group_IT_number 176
_symmetry_cell_setting hexagonal
_symmetry_space_group_name_Hall '-P 6c'
_symmetry_space_group_name_H-M 'P 63/m'
_atom_sites_solution_hydrogens geom
_atom_sites_solution_primary direct
_atom_sites_solution_secondary difmap
_audit_creation_method SHELXL
_cell_angle_alpha 90.00
_cell_angle_beta 90.00
_cell_angle_gamma 120.00
_cell_formula_units_Z 1
_cell_length_a 14.9969(11)
_cell_length_b 14.9969(11)
_cell_length_c 3.5526(4)
_cell_measurement_reflns_used 38
_cell_measurement_temperature 295(2)
_cell_measurement_theta_max 14.2
_cell_measurement_theta_min 9.2
_cell_volume 691.96(11)
_computing_cell_refinement 'Siemens XSCANS'
_computing_data_collection 'Siemens XSCANS'
_computing_data_reduction 'Siemens SHELXTL'
_computing_molecular_graphics 'Siemens SHELXTL'
_computing_publication_material 'Siemens SHELXTL'
_computing_structure_refinement 'Siemens SHELXTL'
_computing_structure_solution 'Siemens SHELXTL'
_diffrn_ambient_temperature 295(2)
_diffrn_measurement_device 'Siemens P4RA'
_diffrn_measurement_method 'theta-two theta'
_diffrn_radiation_monochromator graphite
_diffrn_radiation_source 'rotating anode'
_diffrn_radiation_type MoK\a
_diffrn_radiation_wavelength 0.71073
_diffrn_reflns_av_R_equivalents 0.1577
_diffrn_reflns_av_sigmaI/netI 0.1252
_diffrn_reflns_limit_h_max 23
_diffrn_reflns_limit_h_min -15
_diffrn_reflns_limit_k_max 17
_diffrn_reflns_limit_k_min -24
_diffrn_reflns_limit_l_max 5
_diffrn_reflns_limit_l_min -5
_diffrn_reflns_number 7115
_diffrn_reflns_theta_max 34.98
_diffrn_reflns_theta_min 1.57
_diffrn_standards_interval_count 200
_diffrn_standards_number 3
_exptl_absorpt_coefficient_mu 67.059
_exptl_absorpt_correction_T_max 0.849
_exptl_absorpt_correction_T_min 0.763
_exptl_absorpt_correction_type 'face-indexed Gaussian-type'
_exptl_crystal_colour silver
_exptl_crystal_density_diffrn 8.617
_exptl_crystal_description needle
_exptl_crystal_F_000 1498
_exptl_crystal_size_max 0.265
_exptl_crystal_size_mid 0.003
_exptl_crystal_size_min 0.003
_refine_diff_density_max 5.581
_refine_diff_density_min -5.361
_refine_diff_density_rms 1.221
_refine_ls_extinction_coef 0.00131(13)
_refine_ls_extinction_expression Fc^*^=kFc[1+0.001xFc^2^\l^3^/sin(2\q)]^-1/4^
_refine_ls_extinction_method SHELXL
_refine_ls_goodness_of_fit_all 1.060
_refine_ls_goodness_of_fit_obs 1.187
_refine_ls_matrix_type full
_refine_ls_number_parameters 44
_refine_ls_number_reflns 1148
_refine_ls_number_restraints 0
_refine_ls_restrained_S_all 1.060
_refine_ls_restrained_S_obs 1.187
_refine_ls_R_factor_all 0.1376
_refine_ls_R_factor_obs 0.0630
_refine_ls_shift/esd_max 0.000
_refine_ls_shift/esd_mean 0.000
_refine_ls_structure_factor_coef Fsqd
_refine_ls_weighting_details 'w=1/[\s^2^(Fo^2^)+(0.0356P)^2^+0.0000P] where P=(Fo^2^+2Fc^2^)/3'
_refine_ls_weighting_scheme calc
_refine_ls_wR_factor_all 0.1175
_refine_ls_wR_factor_obs 0.0980
_reflns_number_observed 654
_reflns_number_total 1148
_reflns_observed_criterion >2sigma(I)
_cod_data_source_file ic980545i.cif
_cod_data_source_block Ba0.8Hf12As17.7
_cod_depositor_comments
;
The following automatic conversions were performed:

'_refine_ls_weighting_scheme' value 'calc
w=1/[\s^2^(Fo^2^)+(0.0356P)^2^+0.0000P] where P=(Fo^2^+2Fc^2^)/3' was
changed to 'calc'. New tag '_refine_ls_weighting_details' was
created. The value of the new tag was set to
'w=1/[\s^2^(Fo^2^)+(0.0356P)^2^+0.0000P] where P=(Fo^2^+2Fc^2^)/3'.

Automatic conversion script
Id: cif_fix_values 3143 2015-03-26 13:38:13Z robertas 
;
_cod_database_code 4323086

loop_
_symmetry_equiv_pos_as_xyz
'x, y, z'
'-y, x-y, z'
'-x+y, -x, z'
'-x, -y, z+1/2'
'y, -x+y, z+1/2'
'x-y, x, z+1/2'
'-x, -y, -z'
'y, -x+y, -z'
'x-y, x, -z'
'x, y, -z-1/2'
'-y, x-y, -z-1/2'
'-x+y, -x, -z-1/2'

loop_
_atom_site_aniso_label
_atom_site_aniso_U_11
_atom_site_aniso_U_22
_atom_site_aniso_U_33
_atom_site_aniso_U_23
_atom_site_aniso_U_13
_atom_site_aniso_U_12
Ba 0.015(3) 0.015(3) 0.070(17) 0.000 0.000 0.008(2)
Hf1 0.0042(4) 0.0033(4) 0.0052(4) 0.000 0.000 0.0020(4)
Hf2 0.0039(4) 0.0038(4) 0.0051(4) 0.000 0.000 0.0020(4)
As1 0.004(2) 0.004(2) 0.011(2) 0.000 0.000 0.002(2)
As2 0.0024(10) 0.0055(11) 0.0067(11) 0.000 0.000 0.0009(9)
As3 0.0018(10) 0.0028(11) 0.0030(9) 0.000 0.000 0.0007(9)
As4 0.007(3) 0.008(3) 0.006(3) 0.000 0.000 0.005(3)

loop_
_atom_site_label
_atom_site_type_symbol
_atom_site_fract_x
_atom_site_fract_y
_atom_site_fract_z
_atom_site_U_iso_or_equiv
_atom_site_thermal_displace_type
_atom_site_occupancy
_atom_site_calc_flag
_atom_site_refinement_flags
_atom_site_disorder_group
Ba Ba 0.0000 0.0000 0.1368(33) 0.033(6) Uani 0.209(6) d SP .
Hf1 Hf 0.35495(7) 0.11892(7) 0.2500 0.0042(2) Uani 1 d S .
Hf2 Hf 0.61802(8) 0.17720(8) 0.2500 0.0042(2) Uani 1 d S .
As1 As 0.0142(3) 0.4500(3) 0.2500 0.0063(13) Uani 0.563(10) d SP .
As2 As 0.0718(2) 0.2384(2) 0.2500 0.0053(5) Uani 1 d S .
As3 As 0.2850(2) 0.5099(2) 0.2500 0.0027(4) Uani 1 d S .
As4 As 0.3422(5) 0.2965(5) 0.2500 0.007(2) Uani 0.392(10) d SP .

loop_
_atom_type_symbol
_atom_type_description
_atom_type_scat_dispersion_real
_atom_type_scat_dispersion_imag
_atom_type_scat_source
As As 0.0499 2.0058 'International Tables Vol C Tables 4.2.6.8 and 6.1.1.4'
Ba Ba -0.3244 2.2819 'International Tables Vol C Tables 4.2.6.8 and 6.1.1.4'
Hf Hf -0.5830 6.1852 'International Tables Vol C Tables 4.2.6.8 and 6.1.1.4'

loop_
_geom_angle_atom_site_label_1
_geom_angle_atom_site_label_2
_geom_angle_atom_site_label_3
_geom_angle
_geom_angle_site_symmetry_1
_geom_angle_site_symmetry_3
_geom_angle_publ_flag
Ba Ba Ba 180.000(3) 10_556 7 ?
Ba Ba Ba 0.000(2) 10_556 4 ?
Ba Ba Ba 180.0 7 4 ?
Ba Ba Ba 180.000(1) 10_556 4_554 ?
Ba Ba Ba 0.0 7 4_554 ?
Ba Ba Ba 180.000(2) 4 4_554 ?
Ba Ba Ba 0.000(3) 10_556 7_556 ?
Ba Ba Ba 180.000(1) 7 7_556 ?
Ba Ba Ba 0.000(2) 4 7_556 ?
Ba Ba Ba 180.0 4_554 7_556 ?
Ba Ba Ba 180.000(3) 10_556 10 ?
Ba Ba Ba 0.000(1) 7 10 ?
Ba Ba Ba 180.000(1) 4 10 ?
Ba Ba Ba 0.0 4_554 10 ?
Ba Ba Ba 180.000(2) 7_556 10 ?
Ba Ba As2 82.8(2) 10_556 . ?
Ba Ba As2 97.2(2) 7 . ?
Ba Ba As2 82.8(2) 4 . ?
Ba Ba As2 97.2(2) 4_554 . ?
Ba Ba As2 82.8(2) 7_556 . ?
Ba Ba As2 97.2(2) 10 . ?
Ba Ba As2 82.8(2) 10_556 2 ?
Ba Ba As2 97.2(2) 7 2 ?
Ba Ba As2 82.8(2) 4 2 ?
Ba Ba As2 97.2(2) 4_554 2 ?
Ba Ba As2 82.8(2) 7_556 2 ?
Ba Ba As2 97.2(2) 10 2 ?
As2 Ba As2 118.45(9) . 2 ?
Ba Ba As2 82.8(2) 10_556 3 ?
Ba Ba As2 97.2(2) 7 3 ?
Ba Ba As2 82.8(2) 4 3 ?
Ba Ba As2 97.2(2) 4_554 3 ?
Ba Ba As2 82.8(2) 7_556 3 ?
Ba Ba As2 97.2(2) 10 3 ?
As2 Ba As2 118.45(9) . 3 ?
As2 Ba As2 118.45(9) 2 3 ?
Ba Ba As2 113.4(2) 10_556 7 ?
Ba Ba As2 66.6(2) 7 7 ?
Ba Ba As2 113.4(2) 4 7 ?
Ba Ba As2 66.6(2) 4_554 7 ?
Ba Ba As2 113.4(2) 7_556 7 ?
Ba Ba As2 66.6(2) 10 7 ?
As2 Ba As2 163.8(4) . 7 ?
As2 Ba As2 66.08(4) 2 7 ?
As2 Ba As2 66.08(4) 3 7 ?
Ba Ba As2 113.4(2) 10_556 8 ?
Ba Ba As2 66.6(2) 7 8 ?
Ba Ba As2 113.4(2) 4 8 ?
Ba Ba As2 66.6(2) 4_554 8 ?
Ba Ba As2 113.4(2) 7_556 8 ?
Ba Ba As2 66.6(2) 10 8 ?
As2 Ba As2 66.08(4) . 8 ?
As2 Ba As2 163.8(4) 2 8 ?
As2 Ba As2 66.08(4) 3 8 ?
As2 Ba As2 105.3(2) 7 8 ?
Ba Ba As2 113.4(2) 10_556 9 ?
Ba Ba As2 66.6(2) 7 9 ?
Ba Ba As2 113.4(2) 4 9 ?
Ba Ba As2 66.6(2) 4_554 9 ?
Ba Ba As2 113.4(2) 7_556 9 ?
Ba Ba As2 66.6(2) 10 9 ?
As2 Ba As2 66.08(4) . 9 ?
As2 Ba As2 66.08(4) 2 9 ?
As2 Ba As2 163.8(4) 3 9 ?
As2 Ba As2 105.3(2) 7 9 ?
As2 Ba As2 105.3(2) 8 9 ?
As3 Hf1 As3 81.61(7) 8_556 8 ?
As3 Hf1 As4 83.53(12) 8_556 . ?
As3 Hf1 As4 83.53(12) 8 . ?
As3 Hf1 As4 136.77(14) 8_556 8 ?
As3 Hf1 As4 84.29(12) 8 8 ?
As4 Hf1 As4 135.0(2) . 8 ?
As3 Hf1 As4 84.29(12) 8_556 8_556 ?
As3 Hf1 As4 136.77(14) 8 8_556 ?
As4 Hf1 As4 135.0(2) . 8_556 ?
As4 Hf1 As4 78.6(2) 8 8_556 ?
As3 Hf1 As1 82.46(9) 8_556 3 ?
As3 Hf1 As1 82.46(9) 8 3 ?
As4 Hf1 As1 161.5(2) . 3 ?
As4 Hf1 As1 55.20(14) 8 3 ?
As4 Hf1 As1 55.20(14) 8_556 3 ?
As3 Hf1 As2 136.02(8) 8_556 8 ?
As3 Hf1 As2 84.11(6) 8 8 ?
As4 Hf1 As2 53.57(9) . 8 ?
As4 Hf1 As2 82.18(12) 8 8 ?
As4 Hf1 As2 131.39(14) 8_556 8 ?
As1 Hf1 As2 136.26(5) 3 8 ?
As3 Hf1 As2 84.11(6) 8_556 8_556 ?
As3 Hf1 As2 136.02(8) 8 8_556 ?
As4 Hf1 As2 53.57(9) . 8_556 ?
As4 Hf1 As2 131.39(14) 8 8_556 ?
As4 Hf1 As2 82.18(12) 8_556 8_556 ?
As1 Hf1 As2 136.26(5) 3 8_556 ?
As2 Hf1 As2 77.97(7) 8 8_556 ?
As3 Hf1 As2 135.83(5) 8_556 3 ?
As3 Hf1 As2 135.83(5) 8 3 ?
As4 Hf1 As2 117.20(15) . 3 ?
As4 Hf1 As2 52.97(12) 8 3 ?
As4 Hf1 As2 52.97(12) 8_556 3 ?
As1 Hf1 As2 81.34(11) 3 3 ?
As2 Hf1 As2 79.95(9) 8 3 ?
As2 Hf1 As2 79.95(9) 8_556 3 ?
As3 Hf1 Hf1 49.19(4) 8_556 1_556 ?
As3 Hf1 Hf1 130.81(4) 8 1_556 ?
As4 Hf1 Hf1 90.0 . 1_556 ?
As4 Hf1 Hf1 129.32(8) 8 1_556 ?
As4 Hf1 Hf1 50.68(8) 8_556 1_556 ?
As1 Hf1 Hf1 90.0 3 1_556 ?
As2 Hf1 Hf1 128.99(3) 8 1_556 ?
As2 Hf1 Hf1 51.01(3) 8_556 1_556 ?
As2 Hf1 Hf1 90.0 3 1_556 ?
As3 Hf1 Hf1 130.81(4) 8_556 1_554 ?
As3 Hf1 Hf1 49.19(4) 8 1_554 ?
As4 Hf1 Hf1 90.0 . 1_554 ?
As4 Hf1 Hf1 50.68(8) 8 1_554 ?
As4 Hf1 Hf1 129.32(8) 8_556 1_554 ?
As1 Hf1 Hf1 90.0 3 1_554 ?
As2 Hf1 Hf1 51.01(3) 8 1_554 ?
As2 Hf1 Hf1 128.99(3) 8_556 1_554 ?
As2 Hf1 Hf1 90.0 3 1_554 ?
Hf1 Hf1 Hf1 180.00(13) 1_556 1_554 ?
As3 Hf1 Hf2 49.20(5) 8_556 3_665 ?
As3 Hf1 Hf2 49.20(5) 8 3_665 ?
As4 Hf1 Hf2 51.13(14) . 3_665 ?
As4 Hf1 Hf2 133.48(11) 8 3_665 ?
As4 Hf1 Hf2 133.48(11) 8_556 3_665 ?
As1 Hf1 Hf2 110.34(10) 3 3_665 ?
As2 Hf1 Hf2 91.01(5) 8 3_665 ?
As2 Hf1 Hf2 91.01(5) 8_556 3_665 ?
As2 Hf1 Hf2 168.32(6) 3 3_665 ?
Hf1 Hf1 Hf2 90.0 1_556 3_665 ?
Hf1 Hf1 Hf2 90.0 1_554 3_665 ?
As3 Hf2 As3 81.17(7) 8 8_556 ?
As3 Hf2 As3 135.64(8) 8 9_656 ?
As3 Hf2 As3 82.62(8) 8_556 9_656 ?
As3 Hf2 As3 82.62(8) 8 9_655 ?
As3 Hf2 As3 135.64(8) 8_556 9_655 ?
As3 Hf2 As3 80.81(7) 9_656 9_655 ?
As3 Hf2 As1 82.30(9) 8 9_655 ?
As3 Hf2 As1 133.88(11) 8_556 9_655 ?
As3 Hf2 As1 135.66(11) 9_656 9_655 ?
As3 Hf2 As1 83.75(9) 9_655 9_655 ?
As3 Hf2 As1 133.88(11) 8 9_656 ?
As3 Hf2 As1 82.30(9) 8_556 9_656 ?
As3 Hf2 As1 83.75(9) 9_656 9_656 ?
As3 Hf2 As1 135.66(11) 9_655 9_656 ?
As1 Hf2 As1 78.94(12) 9_655 9_656 ?
As3 Hf2 As1 82.28(8) 8 3 ?
As3 Hf2 As1 82.28(8) 8_556 3 ?
As3 Hf2 As1 135.58(5) 9_656 3 ?
As3 Hf2 As1 135.58(5) 9_655 3 ?
As1 Hf2 As1 52.93(11) 9_655 3 ?
As1 Hf2 As1 52.93(11) 9_656 3 ?
As3 Hf2 As4 135.68(7) 8 2_655 ?
As3 Hf2 As4 135.68(7) 8_556 2_655 ?
As3 Hf2 As4 81.73(11) 9_656 2_655 ?
As3 Hf2 As4 81.73(11) 9_655 2_655 ?
As1 Hf2 As4 54.95(11) 9_655 2_655 ?
As1 Hf2 As4 54.95(11) 9_656 2_655 ?
As1 Hf2 As4 80.6(2) 3 2_655 ?
As3 Hf2 Hf2 49.42(4) 8 1_554 ?
As3 Hf2 Hf2 130.58(4) 8_556 1_554 ?
As3 Hf2 Hf2 130.40(4) 9_656 1_554 ?
As3 Hf2 Hf2 49.60(4) 9_655 1_554 ?
As1 Hf2 Hf2 50.53(6) 9_655 1_554 ?
As1 Hf2 Hf2 129.47(6) 9_656 1_554 ?
As1 Hf2 Hf2 90.0 3 1_554 ?
As4 Hf2 Hf2 90.0 2_655 1_554 ?
As3 Hf2 Hf2 130.58(4) 8 1_556 ?
As3 Hf2 Hf2 49.42(4) 8_556 1_556 ?
As3 Hf2 Hf2 49.60(4) 9_656 1_556 ?
As3 Hf2 Hf2 130.40(4) 9_655 1_556 ?
As1 Hf2 Hf2 129.47(6) 9_655 1_556 ?
As1 Hf2 Hf2 50.53(6) 9_656 1_556 ?
As1 Hf2 Hf2 90.0 3 1_556 ?
As4 Hf2 Hf2 90.0 2_655 1_556 ?
Hf2 Hf2 Hf2 180.00(13) 1_554 1_556 ?
As3 Hf2 Hf1 131.29(5) 8 2_655 ?
As3 Hf2 Hf1 131.29(5) 8_556 2_655 ?
As3 Hf2 Hf1 48.66(5) 9_656 2_655 ?
As3 Hf2 Hf1 48.66(5) 9_655 2_655 ?
As1 Hf2 Hf1 90.93(9) 9_655 2_655 ?
As1 Hf2 Hf1 90.93(9) 9_656 2_655 ?
As1 Hf2 Hf1 129.87(10) 3 2_655 ?
As4 Hf2 Hf1 49.27(13) 2_655 2_655 ?
Hf2 Hf2 Hf1 90.0 1_554 2_655 ?
Hf2 Hf2 Hf1 90.0 1_556 2_655 ?
As3 Hf2 Hf1 48.65(5) 8 . ?
As3 Hf2 Hf1 48.65(5) 8_556 . ?
As3 Hf2 Hf1 131.28(5) 9_656 . ?
As3 Hf2 Hf1 131.28(5) 9_655 . ?
As1 Hf2 Hf1 89.17(9) 9_655 . ?
As1 Hf2 Hf1 89.17(9) 9_656 . ?
As1 Hf2 Hf1 50.26(9) 3 . ?
As4 Hf2 Hf1 130.86(14) 2_655 . ?
Hf2 Hf2 Hf1 90.0 1_554 . ?
Hf2 Hf2 Hf1 90.0 1_556 . ?
Hf1 Hf2 Hf1 179.88(4) 2_655 . ?
As1 As1 As1 90.8(3) 7_566 7_565 ?
As1 As1 As4 177.7(2) 7_566 9 ?
As1 As1 As4 91.50(13) 7_565 9 ?
As1 As1 As4 91.50(13) 7_566 9_556 ?
As1 As1 As4 177.7(2) 7_565 9_556 ?
As4 As1 As4 86.2(2) 9 9_556 ?
As1 As1 Hf2 63.74(14) 7_566 8_566 ?
As1 As1 Hf2 117.6(3) 7_565 8_566 ?
As4 As1 Hf2 114.9(2) 9 8_566 ?
As4 As1 Hf2 63.39(14) 9_556 8_566 ?
As1 As1 Hf2 117.6(3) 7_566 8_565 ?
As1 As1 Hf2 63.74(14) 7_565 8_565 ?
As4 As1 Hf2 63.39(14) 9 8_565 ?
As4 As1 Hf2 114.9(2) 9_556 8_565 ?
Hf2 As1 Hf2 78.94(12) 8_566 8_565 ?
As1 As1 Hf2 63.3(2) 7_566 2 ?
As1 As1 Hf2 63.3(2) 7_565 2 ?
As4 As1 Hf2 118.0(2) 9 2 ?
As4 As1 Hf2 118.0(2) 9_556 2 ?
Hf2 As1 Hf2 127.07(11) 8_566 2 ?
Hf2 As1 Hf2 127.07(11) 8_565 2 ?
As1 As1 Hf1 116.7(2) 7_566 2 ?
As1 As1 Hf1 116.7(2) 7_565 2 ?
As4 As1 Hf1 62.3(2) 9 2 ?
As4 As1 Hf1 62.3(2) 9_556 2 ?
Hf2 As1 Hf1 125.72(12) 8_566 2 ?
Hf2 As1 Hf1 125.72(12) 8_565 2 ?
Hf2 As1 Hf1 79.53(12) 2 2 ?
As4 As2 As4 89.7(2) 9_556 9 ?
As4 As2 Hf1 61.99(14) 9_556 9_556 ?
As4 As2 Hf1 114.7(2) 9 9_556 ?
As4 As2 Hf1 114.7(2) 9_556 9 ?
As4 As2 Hf1 61.99(14) 9 9 ?
Hf1 As2 Hf1 77.97(7) 9_556 9 ?
As4 As2 Hf1 62.72(15) 9_556 2 ?
As4 As2 Hf1 62.72(15) 9 2 ?
Hf1 As2 Hf1 124.66(6) 9_556 2 ?
Hf1 As2 Hf1 124.66(6) 9 2 ?
As4 As2 Ba 135.2(2) 9_556 . ?
As4 As2 Ba 122.2(2) 9 . ?
Hf1 As2 Ba 118.2(2) 9_556 . ?
Hf1 As2 Ba 108.3(2) 9 . ?
Hf1 As2 Ba 102.21(7) 2 . ?
As4 As2 Ba 122.2(2) 9_556 10_556 ?
As4 As2 Ba 135.2(2) 9 10_556 ?
Hf1 As2 Ba 108.3(2) 9_556 10_556 ?
Hf1 As2 Ba 118.2(2) 9 10_556 ?
Hf1 As2 Ba 102.21(7) 2 10_556 ?
Ba As2 Ba 14.4(4) . 10_556 ?
As4 As2 Ba 148.7(2) 9_556 7 ?
As4 As2 Ba 107.1(2) 9 7 ?
Hf1 As2 Ba 127.86(12) 9_556 7 ?
Hf1 As2 Ba 96.55(14) 9 7 ?
Hf1 As2 Ba 101.28(7) 2 7 ?
Ba As2 Ba 16.2(4) . 7 ?
Ba As2 Ba 30.60(4) 10_556 7 ?
As4 As2 Ba 107.1(2) 9_556 4 ?
As4 As2 Ba 148.7(2) 9 4 ?
Hf1 As2 Ba 96.55(14) 9_556 4 ?
Hf1 As2 Ba 127.86(12) 9 4 ?
Hf1 As2 Ba 101.28(7) 2 4 ?
Ba As2 Ba 30.60(4) . 4 ?
Ba As2 Ba 16.2(4) 10_556 4 ?
Ba As2 Ba 46.8(4) 7 4 ?
As4 As2 Ba 156.2(2) 9_556 4_554 ?
As4 As2 Ba 96.7(2) 9 4_554 ?
Hf1 As2 Ba 133.06(10) 9_556 4_554 ?
Hf1 As2 Ba 88.35(11) 9 4_554 ?
Hf1 As2 Ba 100.13(6) 2 4_554 ?
Ba As2 Ba 27.22(7) . 4_554 ?
Ba As2 Ba 41.7(3) 10_556 4_554 ?
Ba As2 Ba 11.0(3) 7 4_554 ?
Ba As2 Ba 57.83(5) 4 4_554 ?
As4 As2 Ba 96.7(2) 9_556 7_556 ?
As4 As2 Ba 156.2(2) 9 7_556 ?
Hf1 As2 Ba 88.35(11) 9_556 7_556 ?
Hf1 As2 Ba 133.06(10) 9 7_556 ?
Hf1 As2 Ba 100.13(6) 2 7_556 ?
Ba As2 Ba 41.7(4) . 7_556 ?
Ba As2 Ba 27.22(7) 10_556 7_556 ?
Ba As2 Ba 57.83(5) 7 7_556 ?
Ba As2 Ba 11.0(3) 4 7_556 ?
Ba As2 Ba 68.9(3) 4_554 7_556 ?
Hf1 As3 Hf1 81.61(7) 9 9_556 ?
Hf1 As3 Hf2 135.89(10) 9 9_556 ?
Hf1 As3 Hf2 82.40(4) 9_556 9_556 ?
Hf1 As3 Hf2 82.40(4) 9 9 ?
Hf1 As3 Hf2 135.89(10) 9_556 9 ?
Hf2 As3 Hf2 81.17(7) 9_556 9 ?
Hf1 As3 Hf2 82.14(4) 9 8_565 ?
Hf1 As3 Hf2 135.27(10) 9_556 8_565 ?
Hf2 As3 Hf2 134.96(10) 9_556 8_565 ?
Hf2 As3 Hf2 82.14(5) 9 8_565 ?
Hf1 As3 Hf2 135.27(10) 9 8_566 ?
Hf1 As3 Hf2 82.14(4) 9_556 8_566 ?
Hf2 As3 Hf2 82.14(5) 9_556 8_566 ?
Hf2 As3 Hf2 134.96(10) 9 8_566 ?
Hf2 As3 Hf2 80.81(7) 8_565 8_566 ?
As2 As4 As2 89.7(2) 8 8_556 ?
As2 As4 As1 177.9(2) 8 8_556 ?
As2 As4 As1 92.01(8) 8_556 8_556 ?
As2 As4 As1 92.01(8) 8 8 ?
As2 As4 As1 177.9(2) 8_556 8 ?
As1 As4 As1 86.2(2) 8_556 8 ?
As2 As4 Hf1 64.45(15) 8 . ?
As2 As4 Hf1 64.45(15) 8_556 . ?
As1 As4 Hf1 117.4(2) 8_556 . ?
As1 As4 Hf1 117.4(2) 8 . ?
As2 As4 Hf1 64.31(11) 8 9 ?
As2 As4 Hf1 117.4(2) 8_556 9 ?
As1 As4 Hf1 113.8(2) 8_556 9 ?
As1 As4 Hf1 62.46(13) 8 9 ?
Hf1 As4 Hf1 128.7(2) . 9 ?
As2 As4 Hf1 117.4(2) 8 9_556 ?
As2 As4 Hf1 64.31(11) 8_556 9_556 ?
As1 As4 Hf1 62.46(13) 8_556 9_556 ?
As1 As4 Hf1 113.8(2) 8 9_556 ?
Hf1 As4 Hf1 128.7(2) . 9_556 ?
Hf1 As4 Hf1 78.6(2) 9 9_556 ?
As2 As4 Hf2 118.4(2) 8 3_665 ?
As2 As4 Hf2 118.4(2) 8_556 3_665 ?
As1 As4 Hf2 61.66(15) 8_556 3_665 ?
As1 As4 Hf2 61.66(15) 8 3_665 ?
Hf1 As4 Hf2 79.6(2) . 3_665 ?
Hf1 As4 Hf2 124.1(2) 9 3_665 ?
Hf1 As4 Hf2 124.1(2) 9_556 3_665 ?

loop_
_geom_bond_atom_site_label_1
_geom_bond_atom_site_label_2
_geom_bond_distance
_geom_bond_site_symmetry_2
_geom_bond_publ_flag
Ba Ba 0.80(2) 10_556 ?
Ba Ba 0.97(2) 7 ?
Ba Ba 1.7763(2) 4 ?
Ba Ba 1.7763(2) 4_554 ?
Ba Ba 2.58(2) 7_556 ?
Ba Ba 2.75(2) 10 ?
Ba As2 3.202(3) . ?
Ba As2 3.202(3) 2 ?
Ba As2 3.202(3) 3 ?
Ba As2 3.461(5) 7 ?
Ba As2 3.461(5) 8 ?
Ba As2 3.461(5) 9 ?
Hf1 As3 2.718(2) 8_556 ?
Hf1 As3 2.718(2) 8 ?
Hf1 As4 2.763(7) . ?
Hf1 As4 2.803(5) 8 ?
Hf1 As4 2.803(5) 8_556 ?
Hf1 As1 2.806(4) 3 ?
Hf1 As2 2.823(2) 8 ?
Hf1 As2 2.823(2) 8_556 ?
Hf1 As2 2.842(3) 3 ?
Hf1 Hf1 3.5526(4) 1_556 ?
Hf1 Hf1 3.5526(4) 1_554 ?
Hf1 Hf2 3.5863(15) 3_665 ?
Hf2 As3 2.730(2) 8 ?
Hf2 As3 2.730(2) 8_556 ?
Hf2 As3 2.740(2) 9_656 ?
Hf2 As3 2.740(2) 9_655 ?
Hf2 As1 2.794(3) 9_655 ?
Hf2 As1 2.794(3) 9_656 ?
Hf2 As1 2.805(4) 3 ?
Hf2 As4 2.839(7) 2_655 ?
Hf2 Hf2 3.5526(4) 1_554 ?
Hf2 Hf2 3.5526(4) 1_556 ?
Hf2 Hf1 3.5863(15) 2_655 ?
As1 As1 2.495(6) 7_566 ?
As1 As1 2.495(6) 7_565 ?
As1 As4 2.599(5) 9 ?
As1 As4 2.599(5) 9_556 ?
As1 Hf2 2.794(3) 8_566 ?
As1 Hf2 2.794(3) 8_565 ?
As1 Hf2 2.805(4) 2 ?
As1 Hf1 2.806(4) 2 ?
As2 As4 2.518(5) 9_556 ?
As2 As4 2.518(5) 9 ?
As2 Hf1 2.823(2) 9_556 ?
As2 Hf1 2.823(2) 9 ?
As2 Hf1 2.842(3) 2 ?
As2 Ba 3.202(3) 10_556 ?
As2 Ba 3.461(5) 7 ?
As2 Ba 3.461(5) 4 ?
As2 Ba 3.852(7) 4_554 ?
As2 Ba 3.852(7) 7_556 ?
As3 Hf1 2.718(2) 9 ?
As3 Hf1 2.718(2) 9_556 ?
As3 Hf2 2.730(2) 9_556 ?
As3 Hf2 2.730(2) 9 ?
As3 Hf2 2.740(2) 8_565 ?
As3 Hf2 2.740(2) 8_566 ?
As4 As2 2.518(5) 8 ?
As4 As2 2.518(5) 8_556 ?
As4 As1 2.599(5) 8_556 ?
As4 As1 2.599(5) 8 ?
As4 Hf1 2.803(5) 9 ?
As4 Hf1 2.803(5) 9_556 ?
As4 Hf2 2.839(7) 3_665 ?
